data_1571395
loop_
_publ_author_name
'Mochihara, Kazuki'
'Morimoto, Tatsuto'
'Ota, Kei'
'Marumoto, Shinsuke'
'Hashizume, Daisuke'
'Matsuo, Tsukasa'

_publ_section_title
;
 Approach to the &#x201C;Missing&#x201D; Diarylsilylene: Formation,
 Characterization, and Intramolecular C--H Bond Activation of Blue
 Diarylsilylenes with Bulky Rind Groups
;
_journal_issue 7
_journal_name_full 'International Journal of Molecular Sciences'
_journal_page_first 3761
_journal_paper_doi 10.3390/ijms25073761
_journal_volume 25
_journal_year 2024
_chemical_formula_moiety 'C56 H90 Si'
_chemical_formula_sum 'C56 H90 Si'
_chemical_formula_weight 791.36
_space_group_crystal_system monoclinic
_space_group_IT_number 15
_space_group_name_Hall '-C 2yc'
_space_group_name_H-M_alt 'C 1 2/c 1'
_atom_sites_solution_hydrogens mixed
_atom_sites_solution_primary direct
_atom_sites_solution_secondary difmap
_audit_creation_method SHELXL-2019/3
_cell_angle_alpha 90
_cell_angle_beta 104.756(3)
_cell_angle_gamma 90
_cell_formula_units_Z 8
_cell_length_a 32.720(7)
_cell_length_b 18.594(4)
_cell_length_c 16.662(4)
_cell_measurement_reflns_used 14839
_cell_measurement_temperature 100
_cell_measurement_theta_max 31.36
_cell_measurement_theta_min 1.90
_cell_volume 9803(4)
_computing_cell_refinement CrystalClear
_computing_data_collection CrystalClear
_computing_data_reduction CrystalClear
_computing_molecular_graphics SHELXLE
_computing_publication_material 'SHELXL-2019/3 (Sheldrick, 2019)'
_computing_structure_refinement 'SHELXL-2019/3 (Sheldrick, 2019)'
_computing_structure_solution SIR2008
_diffrn_ambient_temperature 100
_diffrn_detector_area_resol_mean 7.111
_diffrn_measured_fraction_theta_full 0.998
_diffrn_measured_fraction_theta_max 0.998
_diffrn_measurement_device_type 'Rigaku Saturn724+'
_diffrn_measurement_method \w-scan
_diffrn_radiation_type MoK\a
_diffrn_radiation_wavelength 0.71073
_diffrn_reflns_av_R_equivalents 0.0556
_diffrn_reflns_av_unetI/netI 0.0564
_diffrn_reflns_Laue_measured_fraction_full 0.998
_diffrn_reflns_Laue_measured_fraction_max 0.998
_diffrn_reflns_limit_h_max 38
_diffrn_reflns_limit_h_min -42
_diffrn_reflns_limit_k_max 24
_diffrn_reflns_limit_k_min -17
_diffrn_reflns_limit_l_max 21
_diffrn_reflns_limit_l_min -21
_diffrn_reflns_number 40049
_diffrn_reflns_point_group_measured_fraction_full 0.998
_diffrn_reflns_point_group_measured_fraction_max 0.998
_diffrn_reflns_theta_full 25.242
_diffrn_reflns_theta_max 27.500
_diffrn_reflns_theta_min 1.672
_diffrn_source 'Rotating anode'
_exptl_absorpt_coefficient_mu 0.082
_exptl_absorpt_correction_T_max 0.9929
_exptl_absorpt_correction_T_min 0.9813
_exptl_absorpt_correction_type numerical
_exptl_absorpt_process_details CrystalClear
_exptl_crystal_colour blue
_exptl_crystal_density_diffrn 1.072
_exptl_crystal_description block
_exptl_crystal_F_000 3520
_exptl_crystal_size_max 0.280
_exptl_crystal_size_mid 0.180
_exptl_crystal_size_min 0.110
_refine_diff_density_max 1.709
_refine_diff_density_min -0.334
_refine_diff_density_rms 0.053
_refine_ls_extinction_method none
_refine_ls_goodness_of_fit_ref 1.098
_refine_ls_hydrogen_treatment mixed
_refine_ls_matrix_type full
_refine_ls_number_parameters 540
_refine_ls_number_reflns 11249
_refine_ls_number_restraints 7
_refine_ls_restrained_S_all 1.110
_refine_ls_R_factor_all 0.0969
_refine_ls_R_factor_gt 0.0757
_refine_ls_shift/su_max 0.000
_refine_ls_shift/su_mean 0.000
_refine_ls_structure_factor_coef Fsqd
_refine_ls_weighting_details 'w=1/[\s^2^(Fo^2^)+(0.0678P)^2^+14.2765P] where P=(Fo^2^+2Fc^2^)/3'
_refine_ls_weighting_scheme calc
_refine_ls_wR_factor_gt 0.1704
_refine_ls_wR_factor_ref 0.1823
_reflns_Friedel_coverage 0.000
_reflns_number_gt 8955
_reflns_number_total 11249
_reflns_threshold_expression 'I > 2\s(I)'
_cod_data_source_file CrystalA.cif
_cod_data_source_block Eind-Silylene
_cod_original_sg_symbol_H-M 'C 2/c'
_cod_database_code 1571395
_shelx_shelxl_version_number 2019/3
_shelx_space_group_comment
;
The symmetry employed for this shelxl refinement is uniquely defined
by the following loop, which should always be used as a source of
symmetry information in preference to the above space-group names.
They are only intended as comments.
;
_shelx_estimated_absorpt_t_min 0.977
_shelx_estimated_absorpt_t_max 0.991

loop_
_space_group_symop_operation_xyz
'x, y, z'
'-x, y, -z+1/2'
'x+1/2, y+1/2, z'
'-x+1/2, y+1/2, -z+1/2'
'-x, -y, -z'
'x, -y, z-1/2'
'-x+1/2, -y+1/2, -z'
'x+1/2, -y+1/2, z-1/2'

loop_
_atom_site_label
_atom_site_type_symbol
_atom_site_fract_x
_atom_site_fract_y
_atom_site_fract_z
_atom_site_U_iso_or_equiv
_atom_site_adp_type
_atom_site_occupancy
_atom_site_site_symmetry_order
_atom_site_calc_flag
_atom_site_refinement_flags_posn
_atom_site_refinement_flags_adp
_atom_site_refinement_flags_occupancy
_atom_site_disorder_assembly
_atom_site_disorder_group
Si1A Si 0.37770(5) 0.18987(8) 0.34607(9) 0.0184(3) Uani 0.711(3) 1 d . . P A 1
H1 H 0.3524(9) 0.1265(16) 0.3547(18) 0.011(7) Uiso 0.711(3) 1 d . . P A 1
C55A C 0.40096(10) 0.17153(17) 0.2543(2) 0.0239(7) Uani 0.711(3) 1 d . . P A 1
H55A H 0.421689 0.210817 0.253293 0.029 Uiso 0.711(3) 1 calc R U P A 1
C56A C 0.42467(11) 0.09912(18) 0.2553(2) 0.0322(7) Uani 0.711(3) 1 d . . P A 1
H56A H 0.405687 0.059249 0.259225 0.048 Uiso 0.711(3) 1 calc R U P A 1
H56B H 0.449328 0.097958 0.303208 0.048 Uiso 0.711(3) 1 calc R U P A 1
H56C H 0.433971 0.094429 0.204099 0.048 Uiso 0.711(3) 1 calc R U P A 1
Si1B Si 0.36833(12) 0.1777(2) 0.3590(2) 0.0184(3) Uani 0.289(3) 1 d . . P A 2
C55B C 0.41005(14) 0.1619(3) 0.2209(3) 0.0239(7) Uani 0.289(3) 1 d D . P A 2
H55C H 0.427822 0.204724 0.219264 0.029 Uiso 0.289(3) 1 calc R U P A 2
H55D H 0.411155 0.152363 0.279862 0.029 Uiso 0.289(3) 1 calc R U P A 2
C56B C 0.4296(2) 0.0978(4) 0.1871(5) 0.0322(7) Uani 0.289(3) 1 d D . P A 2
H56D H 0.415445 0.053523 0.197060 0.048 Uiso 0.289(3) 1 calc R U P A 2
H56E H 0.459756 0.094864 0.215222 0.048 Uiso 0.289(3) 1 calc R U P A 2
H56F H 0.426169 0.103992 0.127336 0.048 Uiso 0.289(3) 1 calc R U P A 2
C1 C 0.40921(7) 0.21316(11) 0.45675(12) 0.0198(4) Uani 1 1 d . . . . .
C2 C 0.40057(6) 0.17844(11) 0.52748(13) 0.0192(4) Uani 1 1 d . . . . .
C3 C 0.37746(7) 0.10625(11) 0.53511(13) 0.0213(4) Uani 1 1 d . . . . .
C4 C 0.38924(7) 0.09401(11) 0.63071(13) 0.0234(5) Uani 1 1 d . . . . .
H4A H 0.364541 0.074713 0.647795 0.028 Uiso 1 1 calc R U . . .
H4B H 0.412528 0.058625 0.646335 0.028 Uiso 1 1 calc R U . . .
C5 C 0.40313(7) 0.16634(11) 0.67512(13) 0.0215(4) Uani 1 1 d . . . . .
C6 C 0.41700(7) 0.20701(11) 0.60792(13) 0.0199(4) Uani 1 1 d . . . . .
C7 C 0.44315(7) 0.26706(11) 0.62072(13) 0.0203(4) Uani 1 1 d . . . . .
H7 H 0.453046 0.286810 0.674777 0.024 Uiso 1 1 calc R U . . .
C8 C 0.45467(6) 0.29790(11) 0.55396(13) 0.0187(4) Uani 1 1 d . . . . .
C9 C 0.48326(6) 0.36318(11) 0.55755(13) 0.0200(4) Uani 1 1 d . . . . .
C10 C 0.49342(7) 0.36002(12) 0.47197(13) 0.0235(5) Uani 1 1 d . . . . .
H10A H 0.522995 0.344186 0.478754 0.028 Uiso 1 1 calc R U . . .
H10B H 0.490171 0.408383 0.446282 0.028 Uiso 1 1 calc R U . . .
C11 C 0.46264(7) 0.30611(11) 0.41510(12) 0.0197(4) Uani 1 1 d . . . . .
C12 C 0.43923(6) 0.27040(11) 0.47401(12) 0.0190(4) Uani 1 1 d . . . . .
C13 C 0.39455(7) 0.04154(12) 0.49407(14) 0.0255(5) Uani 1 1 d . . . . .
H13A H 0.385156 -0.003457 0.515647 0.031 Uiso 1 1 calc R U . . .
H13B H 0.381431 0.043041 0.433593 0.031 Uiso 1 1 calc R U . . .
C14 C 0.44228(8) 0.03822(13) 0.50755(18) 0.0359(6) Uani 1 1 d . . . . .
H14A H 0.449739 -0.004213 0.479392 0.043 Uiso 1 1 calc R U . . .
H14B H 0.452061 0.081678 0.484831 0.043 Uiso 1 1 calc R U . . .
H14C H 0.455796 0.035048 0.567116 0.043 Uiso 1 1 calc R U . . .
C15 C 0.32865(7) 0.11124(12) 0.50150(14) 0.0249(5) Uani 1 1 d . . . . .
H15A H 0.318324 0.150431 0.531450 0.030 Uiso 1 1 calc R U . . .
H15B H 0.322193 0.125043 0.442207 0.030 Uiso 1 1 calc R U . . .
C16 C 0.30372(8) 0.04279(13) 0.50895(16) 0.0324(5) Uani 1 1 d . . . . .
H16A H 0.273470 0.051718 0.486093 0.039 Uiso 1 1 calc R U . . .
H16B H 0.312826 0.003729 0.478005 0.039 Uiso 1 1 calc R U . . .
H16C H 0.308945 0.029193 0.567515 0.039 Uiso 1 1 calc R U . . .
C17 C 0.43977(7) 0.15620(12) 0.75335(14) 0.0271(5) Uani 1 1 d . . . . .
H17A H 0.463101 0.130882 0.737282 0.032 Uiso 1 1 calc R U . . .
H17B H 0.450379 0.204254 0.774449 0.032 Uiso 1 1 calc R U . . .
C18 C 0.42863(9) 0.11424(14) 0.82414(15) 0.0365(6) Uani 1 1 d . . . . .
H18A H 0.453711 0.110503 0.870947 0.044 Uiso 1 1 calc R U . . .
H18B H 0.406162 0.139466 0.841973 0.044 Uiso 1 1 calc R U . . .
H18C H 0.418913 0.065925 0.804721 0.044 Uiso 1 1 calc R U . . .
C19 C 0.36468(7) 0.20422(12) 0.69514(14) 0.0251(5) Uani 1 1 d . . . . .
H19A H 0.342300 0.209412 0.642829 0.030 Uiso 1 1 calc R U . . .
H19B H 0.353460 0.172473 0.732212 0.030 Uiso 1 1 calc R U . . .
C20 C 0.37316(8) 0.27814(13) 0.73589(15) 0.0290(5) Uani 1 1 d . . . . .
H20A H 0.346960 0.297218 0.745841 0.035 Uiso 1 1 calc R U . . .
H20B H 0.394573 0.273805 0.788819 0.035 Uiso 1 1 calc R U . . .
H20C H 0.383380 0.310852 0.699172 0.035 Uiso 1 1 calc R U . . .
C21 C 0.52355(7) 0.35783(12) 0.62891(13) 0.0233(5) Uani 1 1 d . . . . .
H21A H 0.515303 0.355424 0.682040 0.028 Uiso 1 1 calc R U . . .
H21B H 0.538227 0.312361 0.622875 0.028 Uiso 1 1 calc R U . . .
C22 C 0.55468(7) 0.42047(13) 0.63335(15) 0.0291(5) Uani 1 1 d . . . . .
H22A H 0.579366 0.413050 0.680230 0.035 Uiso 1 1 calc R U . . .
H22B H 0.563739 0.422590 0.581688 0.035 Uiso 1 1 calc R U . . .
H22C H 0.540776 0.465728 0.640955 0.035 Uiso 1 1 calc R U . . .
C23 C 0.45810(7) 0.43298(11) 0.56286(13) 0.0238(5) Uani 1 1 d . . . . .
H23A H 0.474864 0.474380 0.551696 0.029 Uiso 1 1 calc R U . . .
H23B H 0.431597 0.431680 0.518045 0.029 Uiso 1 1 calc R U . . .
C24 C 0.44669(8) 0.44665(12) 0.64486(14) 0.0281(5) Uani 1 1 d . . . . .
H24A H 0.430943 0.491870 0.641307 0.034 Uiso 1 1 calc R U . . .
H24B H 0.429195 0.407006 0.656082 0.034 Uiso 1 1 calc R U . . .
H24C H 0.472602 0.449843 0.689841 0.034 Uiso 1 1 calc R U . . .
C25 C 0.48924(7) 0.24895(13) 0.38322(15) 0.0281(5) Uani 1 1 d . . . . .
H25A H 0.469824 0.217799 0.342487 0.034 Uiso 1 1 calc R U . . .
H25B H 0.507794 0.273945 0.353630 0.034 Uiso 1 1 calc R U . . .
C26 C 0.51675(8) 0.20110(14) 0.45068(18) 0.0373(6) Uani 1 1 d . . . . .
H26A H 0.532370 0.166773 0.425128 0.045 Uiso 1 1 calc R U . . .
H26B H 0.536766 0.231096 0.490595 0.045 Uiso 1 1 calc R U . . .
H26C H 0.498717 0.174832 0.479428 0.045 Uiso 1 1 calc R U . . .
C27 C 0.43232(7) 0.34760(12) 0.34430(13) 0.0225(4) Uani 1 1 d . . . . .
H27A H 0.409541 0.314452 0.315827 0.027 Uiso 1 1 calc R U . . .
H27B H 0.419003 0.386701 0.369047 0.027 Uiso 1 1 calc R U . . .
C28 C 0.45222(8) 0.38041(13) 0.27936(14) 0.0271(5) Uani 1 1 d . . . . .
H28A H 0.430465 0.405449 0.237318 0.032 Uiso 1 1 calc R U . . .
H28B H 0.474244 0.414650 0.306203 0.032 Uiso 1 1 calc R U . . .
H28C H 0.464757 0.342203 0.252836 0.032 Uiso 1 1 calc R U . . .
C29 C 0.34014(7) 0.25750(12) 0.28429(13) 0.0224(4) Uani 1 1 d . . . . .
C30 C 0.31553(7) 0.31740(12) 0.29623(13) 0.0224(4) Uani 1 1 d . . . . .
C31 C 0.30250(7) 0.34079(12) 0.37435(13) 0.0241(5) Uani 1 1 d . . . . .
C32 C 0.26998(8) 0.40278(15) 0.34205(15) 0.0336(6) Uani 1 1 d . . . . .
H32A H 0.241434 0.387469 0.345053 0.040 Uiso 1 1 calc R U . . .
H32B H 0.277978 0.445908 0.377412 0.040 Uiso 1 1 calc R U . . .
C33 C 0.26946(7) 0.42122(12) 0.25140(14) 0.0257(5) Uani 1 1 d D . . . .
C34 C 0.29758(7) 0.36341(11) 0.22970(13) 0.0236(5) Uani 1 1 d . . . . .
C35 C 0.30558(7) 0.35492(12) 0.15170(13) 0.0255(5) Uani 1 1 d . . . . .
H35 H 0.294868 0.388639 0.108644 0.031 Uiso 1 1 calc R U . . .
C36 C 0.32938(7) 0.29655(12) 0.13806(13) 0.0230(4) Uani 1 1 d . . . . .
C37 C 0.34548(7) 0.27859(12) 0.06272(13) 0.0228(4) Uani 1 1 d . . . . .
C38 C 0.36692(9) 0.20388(14) 0.08634(17) 0.0393(6) Uani 1 1 d D . . . .
H38A H 0.397110 0.206700 0.086142 0.047 Uiso 1 1 calc R U . . .
H38B H 0.353126 0.167479 0.044882 0.047 Uiso 1 1 calc R U . . .
C39 C 0.36306(7) 0.18094(12) 0.17440(15) 0.0280(5) Uani 1 1 d D . . . .
C40 C 0.34282(7) 0.24678(12) 0.20187(13) 0.0237(5) Uani 1 1 d . . . . .
C41 C 0.28239(8) 0.27848(14) 0.41142(15) 0.0328(6) Uani 1 1 d . . . . .
H41A H 0.305229 0.245919 0.441003 0.039 Uiso 1 1 calc R U . . .
H41B H 0.268705 0.298498 0.453111 0.039 Uiso 1 1 calc R U . . .
C42 C 0.24960(9) 0.23381(16) 0.34913(17) 0.0429(7) Uani 1 1 d . . . . .
H42A H 0.238714 0.195690 0.378643 0.052 Uiso 1 1 calc R U . . .
H42B H 0.226259 0.264956 0.320541 0.052 Uiso 1 1 calc R U . . .
H42C H 0.262880 0.212237 0.308400 0.052 Uiso 1 1 calc R U . . .
C43 C 0.34084(7) 0.36896(12) 0.44132(13) 0.0239(5) Uani 1 1 d . . . . .
H43A H 0.362607 0.330737 0.453702 0.029 Uiso 1 1 calc R U . . .
H43B H 0.353027 0.410400 0.418146 0.029 Uiso 1 1 calc R U . . .
C44 C 0.33144(8) 0.39246(14) 0.52293(14) 0.0332(6) Uani 1 1 d . . . . .
H44A H 0.357543 0.409417 0.561374 0.040 Uiso 1 1 calc R U . . .
H44B H 0.310586 0.431415 0.511989 0.040 Uiso 1 1 calc R U . . .
H44C H 0.320189 0.351560 0.547631 0.040 Uiso 1 1 calc R U . . .
C45 C 0.22433(9) 0.41300(15) 0.19403(16) 0.0386(6) Uani 1 1 d . . . . .
H45A H 0.226000 0.417632 0.135752 0.046 Uiso 1 1 calc R U . . .
H45B H 0.214167 0.363814 0.200995 0.046 Uiso 1 1 calc R U . . .
C46 C 0.19161(9) 0.46669(16) 0.20861(18) 0.0447(7) Uani 1 1 d . . . . .
H46A H 0.164258 0.457090 0.169483 0.054 Uiso 1 1 calc R U . . .
H46B H 0.188854 0.461732 0.265551 0.054 Uiso 1 1 calc R U . . .
H46C H 0.200718 0.515694 0.200132 0.054 Uiso 1 1 calc R U . . .
C47A C 0.28286(9) 0.49888(15) 0.2338(2) 0.0265(7) Uani 0.740(3) 1 d D . P B 3
H47A H 0.277237 0.505658 0.173001 0.032 Uiso 0.740(3) 1 calc R U P B 3
H47B H 0.265168 0.533761 0.254699 0.032 Uiso 0.740(3) 1 calc R U P B 3
C48A C 0.32921(11) 0.51537(18) 0.2734(2) 0.0375(8) Uani 0.740(3) 1 d D . P B 3
H48A H 0.334735 0.511499 0.333841 0.056 Uiso 0.740(3) 1 calc R U P B 3
H48B H 0.335700 0.564274 0.258474 0.056 Uiso 0.740(3) 1 calc R U P B 3
H48C H 0.347004 0.480951 0.253260 0.056 Uiso 0.740(3) 1 calc R U P B 3
C47B C 0.2977(3) 0.4894(3) 0.2755(4) 0.0265(7) Uani 0.260(3) 1 d D . P B 4
H47C H 0.283074 0.523898 0.303857 0.032 Uiso 0.260(3) 1 calc R U P B 4
H47D H 0.324459 0.475269 0.315444 0.032 Uiso 0.260(3) 1 calc R U P B 4
C48B C 0.3081(3) 0.5268(4) 0.2019(6) 0.0375(8) Uani 0.260(3) 1 d D . P B 4
H48D H 0.326399 0.495761 0.178629 0.056 Uiso 0.260(3) 1 calc R U P B 4
H48E H 0.322712 0.572235 0.220292 0.056 Uiso 0.260(3) 1 calc R U P B 4
H48F H 0.281906 0.536599 0.159399 0.056 Uiso 0.260(3) 1 calc R U P B 4
C49 C 0.30929(8) 0.27644(14) -0.01690(14) 0.0316(5) Uani 1 1 d . . . . .
H49A H 0.289408 0.237807 -0.011153 0.038 Uiso 1 1 calc R U . . .
H49B H 0.293738 0.322568 -0.021864 0.038 Uiso 1 1 calc R U . . .
C50 C 0.32268(10) 0.26389(17) -0.09680(16) 0.0464(7) Uani 1 1 d . . . . .
H50A H 0.297624 0.263384 -0.143900 0.056 Uiso 1 1 calc R U . . .
H50B H 0.341695 0.302591 -0.104352 0.056 Uiso 1 1 calc R U . . .
H50C H 0.337355 0.217625 -0.093615 0.056 Uiso 1 1 calc R U . . .
C51 C 0.37985(8) 0.33290(13) 0.05353(15) 0.0313(5) Uani 1 1 d . . . . .
H51A H 0.401909 0.334087 0.106680 0.038 Uiso 1 1 calc R U . . .
H51B H 0.393243 0.314247 0.010736 0.038 Uiso 1 1 calc R U . . .
C52 C 0.36577(10) 0.40999(14) 0.03050(18) 0.0428(7) Uani 1 1 d . . . . .
H52A H 0.390229 0.438916 0.026590 0.051 Uiso 1 1 calc R U . . .
H52B H 0.344671 0.410351 -0.023104 0.051 Uiso 1 1 calc R U . . .
H52C H 0.353371 0.430269 0.073216 0.051 Uiso 1 1 calc R U . . .
C53 C 0.33427(8) 0.11370(13) 0.16729(14) 0.0287(5) Uani 1 1 d . . . . .
H53A H 0.346860 0.074550 0.141190 0.034 Uiso 1 1 calc R U . . .
H53B H 0.334377 0.097779 0.224040 0.034 Uiso 1 1 calc R U . . .
C54 C 0.28862(8) 0.12352(14) 0.11820(18) 0.0375(6) Uani 1 1 d . . . . .
H54A H 0.276203 0.164360 0.140739 0.056 Uiso 1 1 calc R U . . .
H54B H 0.272560 0.079804 0.122389 0.056 Uiso 1 1 calc R U . . .
H54C H 0.287668 0.132724 0.059844 0.056 Uiso 1 1 calc R U . . .

loop_
_atom_site_aniso_label
_atom_site_aniso_U_11
_atom_site_aniso_U_22
_atom_site_aniso_U_33
_atom_site_aniso_U_23
_atom_site_aniso_U_13
_atom_site_aniso_U_12
Si1A 0.0179(7) 0.0202(6) 0.0165(5) -0.0008(4) 0.0033(4) -0.0020(4)
C55A 0.0234(15) 0.0247(15) 0.0240(17) -0.0054(13) 0.0069(12) 0.0050(11)
C56A 0.0334(17) 0.0281(16) 0.0330(16) -0.0015(13) 0.0047(14) 0.0059(13)
Si1B 0.0179(7) 0.0202(6) 0.0165(5) -0.0008(4) 0.0033(4) -0.0020(4)
C55B 0.0234(15) 0.0247(15) 0.0240(17) -0.0054(13) 0.0069(12) 0.0050(11)
C56B 0.0334(17) 0.0281(16) 0.0330(16) -0.0015(13) 0.0047(14) 0.0059(13)
C1 0.0234(10) 0.0166(10) 0.0170(9) -0.0001(8) 0.0007(8) 0.0008(8)
C2 0.0192(10) 0.0158(10) 0.0203(10) -0.0004(8) 0.0011(8) -0.0008(8)
C3 0.0217(10) 0.0184(10) 0.0226(10) 0.0008(8) 0.0035(8) -0.0031(8)
C4 0.0273(11) 0.0194(11) 0.0216(10) 0.0021(8) 0.0026(9) -0.0036(8)
C5 0.0250(11) 0.0187(10) 0.0189(10) 0.0016(8) 0.0023(8) -0.0040(8)
C6 0.0210(10) 0.0185(10) 0.0192(10) 0.0015(8) 0.0034(8) 0.0001(8)
C7 0.0225(10) 0.0188(10) 0.0175(10) -0.0017(8) 0.0013(8) -0.0016(8)
C8 0.0181(10) 0.0167(10) 0.0201(10) -0.0001(8) 0.0026(8) -0.0005(8)
C9 0.0204(10) 0.0189(10) 0.0188(10) 0.0011(8) 0.0017(8) -0.0027(8)
C10 0.0238(11) 0.0236(11) 0.0223(11) 0.0002(8) 0.0044(9) -0.0051(9)
C11 0.0210(10) 0.0199(10) 0.0173(9) 0.0007(8) 0.0036(8) -0.0016(8)
C12 0.0200(10) 0.0179(10) 0.0175(10) 0.0015(8) 0.0018(8) 0.0023(8)
C13 0.0287(12) 0.0191(11) 0.0272(11) -0.0014(9) 0.0046(9) -0.0018(9)
C14 0.0350(14) 0.0258(13) 0.0472(15) -0.0012(11) 0.0112(12) 0.0014(10)
C15 0.0245(11) 0.0258(11) 0.0220(11) -0.0020(9) 0.0016(9) -0.0049(9)
C16 0.0273(12) 0.0297(13) 0.0389(14) -0.0038(10) 0.0060(10) -0.0083(10)
C17 0.0308(12) 0.0250(12) 0.0218(11) 0.0020(9) 0.0000(9) -0.0045(9)
C18 0.0456(15) 0.0352(14) 0.0244(12) 0.0068(10) 0.0008(11) -0.0069(11)
C19 0.0270(11) 0.0273(12) 0.0215(10) -0.0003(9) 0.0070(9) -0.0045(9)
C20 0.0320(12) 0.0288(12) 0.0275(12) -0.0034(9) 0.0099(10) -0.0043(10)
C21 0.0229(11) 0.0235(11) 0.0210(10) 0.0028(8) 0.0011(9) -0.0027(8)
C22 0.0247(11) 0.0303(13) 0.0278(12) 0.0031(9) -0.0014(9) -0.0086(9)
C23 0.0254(11) 0.0188(11) 0.0238(11) 0.0007(8) 0.0001(9) -0.0032(8)
C24 0.0336(12) 0.0243(12) 0.0231(11) -0.0020(9) 0.0013(9) 0.0009(9)
C25 0.0251(11) 0.0282(12) 0.0313(12) -0.0016(9) 0.0078(10) -0.0001(9)
C26 0.0286(13) 0.0322(14) 0.0517(16) 0.0093(12) 0.0114(12) 0.0060(10)
C27 0.0228(11) 0.0242(11) 0.0195(10) 0.0035(8) 0.0035(8) 0.0000(8)
C28 0.0320(12) 0.0287(12) 0.0207(11) 0.0019(9) 0.0071(9) -0.0029(9)
C29 0.0217(10) 0.0252(11) 0.0179(10) 0.0020(8) 0.0004(8) -0.0073(8)
C30 0.0220(10) 0.0263(11) 0.0170(10) 0.0010(8) 0.0015(8) -0.0063(8)
C31 0.0213(11) 0.0331(12) 0.0175(10) 0.0019(9) 0.0040(8) -0.0023(9)
C32 0.0240(12) 0.0530(16) 0.0236(12) 0.0037(11) 0.0056(9) 0.0065(11)
C33 0.0337(12) 0.0210(11) 0.0246(11) -0.0017(8) 0.0114(9) -0.0026(9)
C34 0.0290(11) 0.0206(11) 0.0204(10) -0.0001(8) 0.0048(9) -0.0033(9)
C35 0.0343(12) 0.0228(11) 0.0189(10) 0.0030(8) 0.0062(9) 0.0006(9)
C36 0.0251(11) 0.0262(11) 0.0167(10) -0.0003(8) 0.0033(8) -0.0026(9)
C37 0.0225(11) 0.0259(11) 0.0200(10) -0.0010(8) 0.0055(8) 0.0000(9)
C38 0.0435(15) 0.0300(14) 0.0550(17) 0.0093(12) 0.0316(14) 0.0106(11)
C39 0.0234(11) 0.0227(12) 0.0336(13) 0.0043(9) -0.0007(9) -0.0007(9)
C40 0.0267(11) 0.0226(11) 0.0186(10) -0.0006(8) -0.0005(8) -0.0067(9)
C41 0.0308(12) 0.0442(15) 0.0238(11) 0.0019(10) 0.0079(10) -0.0108(11)
C42 0.0392(15) 0.0574(18) 0.0332(14) -0.0023(12) 0.0111(12) -0.0241(13)
C43 0.0203(10) 0.0295(12) 0.0206(10) -0.0043(9) 0.0029(8) 0.0006(9)
C44 0.0309(13) 0.0431(15) 0.0241(12) -0.0070(10) 0.0044(10) 0.0019(11)
C45 0.0468(15) 0.0381(15) 0.0264(12) 0.0018(10) 0.0009(11) 0.0188(12)
C46 0.0511(17) 0.0452(17) 0.0389(15) 0.0094(12) 0.0136(13) 0.0234(13)
C47A 0.0322(17) 0.0209(14) 0.0267(18) 0.0016(13) 0.0085(13) 0.0001(12)
C48A 0.0400(19) 0.0287(17) 0.0427(18) 0.0011(14) 0.0088(15) -0.0066(14)
C47B 0.0322(17) 0.0209(14) 0.0267(18) 0.0016(13) 0.0085(13) 0.0001(12)
C48B 0.0400(19) 0.0287(17) 0.0427(18) 0.0011(14) 0.0088(15) -0.0066(14)
C49 0.0325(13) 0.0434(15) 0.0177(11) -0.0044(10) 0.0044(9) -0.0067(11)
C50 0.0599(19) 0.0588(19) 0.0220(12) -0.0112(12) 0.0135(12) -0.0170(15)
C51 0.0299(12) 0.0385(14) 0.0259(12) 0.0012(10) 0.0079(10) -0.0070(10)
C52 0.0648(19) 0.0313(14) 0.0390(15) -0.0057(11) 0.0253(14) -0.0141(13)
C53 0.0339(13) 0.0264(12) 0.0227(11) -0.0020(9) 0.0016(9) -0.0072(9)
C54 0.0286(13) 0.0301(13) 0.0541(17) -0.0117(12) 0.0114(12) -0.0060(10)

loop_
_atom_type_symbol
_atom_type_description
_atom_type_scat_dispersion_real
_atom_type_scat_dispersion_imag
_atom_type_scat_source
C C 0.0033 0.0016 'International Tables Vol C Tables 4.2.6.8 and 6.1.1.4'
H H 0.0000 0.0000 'International Tables Vol C Tables 4.2.6.8 and 6.1.1.4'
Si Si 0.0817 0.0704 'International Tables Vol C Tables 4.2.6.8 and 6.1.1.4'

loop_
_geom_angle_atom_site_label_1
_geom_angle_atom_site_label_2
_geom_angle_atom_site_label_3
_geom_angle
_geom_angle_site_symmetry_1
_geom_angle_site_symmetry_3
_geom_angle_publ_flag
C29 Si1A C55A 91.12(13) . . ?
C29 Si1A C1 119.57(12) . . ?
C55A Si1A C1 125.82(14) . . ?
C56A C55A C39 112.8(2) . . ?
C56A C55A Si1A 116.6(2) . . ?
C39 C55A Si1A 105.56(19) . . ?
C1 Si1B C29 112.3(2) . . ?
C56B C55B C39 116.2(3) . . ?
C12 C1 C2 116.10(18) . . ?
C12 C1 Si1A 122.38(16) . . ?
C2 C1 Si1A 121.21(16) . . ?
C12 C1 Si1B 135.57(19) . . ?
C2 C1 Si1B 107.40(18) . . ?
C6 C2 C1 120.20(18) . . ?
C6 C2 C3 108.70(17) . . ?
C1 C2 C3 130.92(18) . . ?
C15 C3 C13 109.81(17) . . ?
C15 C3 C4 109.95(18) . . ?
C13 C3 C4 108.26(17) . . ?
C15 C3 C2 113.18(17) . . ?
C13 C3 C2 113.15(17) . . ?
C4 C3 C2 102.13(16) . . ?
C5 C4 C3 109.16(17) . . ?
C6 C5 C17 111.81(18) . . ?
C6 C5 C4 100.81(17) . . ?
C17 C5 C4 111.63(18) . . ?
C6 C5 C19 110.18(17) . . ?
C17 C5 C19 111.88(18) . . ?
C4 C5 C19 110.02(17) . . ?
C7 C6 C2 121.18(19) . . ?
C7 C6 C5 125.22(19) . . ?
C2 C6 C5 113.60(18) . . ?
C8 C7 C6 119.46(19) . . ?
C7 C8 C12 120.52(19) . . ?
C7 C8 C9 125.99(18) . . ?
C12 C8 C9 113.48(18) . . ?
C8 C9 C21 112.05(17) . . ?
C8 C9 C10 101.98(16) . . ?
C21 C9 C10 111.57(17) . . ?
C8 C9 C23 109.82(17) . . ?
C21 C9 C23 111.90(17) . . ?
C10 C9 C23 109.05(17) . . ?
C9 C10 C11 109.14(17) . . ?
C12 C11 C27 112.07(17) . . ?
C12 C11 C25 109.65(17) . . ?
C27 C11 C25 112.89(17) . . ?
C12 C11 C10 103.83(16) . . ?
C27 C11 C10 109.50(17) . . ?
C25 C11 C10 108.46(17) . . ?
C8 C12 C1 121.92(19) . . ?
C8 C12 C11 109.40(17) . . ?
C1 C12 C11 128.43(18) . . ?
C14 C13 C3 115.89(19) . . ?
C16 C15 C3 116.10(19) . . ?
C18 C17 C5 115.25(19) . . ?
C20 C19 C5 116.05(19) . . ?
C22 C21 C9 114.54(17) . . ?
C24 C23 C9 116.40(18) . . ?
C26 C25 C11 115.0(2) . . ?
C28 C27 C11 115.80(18) . . ?
C40 C29 C30 115.18(19) . . ?
C40 C29 Si1A 104.18(17) . . ?
C30 C29 Si1A 140.09(17) . . ?
C40 C29 Si1B 111.5(2) . . ?
C30 C29 Si1B 133.1(2) . . ?
C34 C30 C29 120.4(2) . . ?
C34 C30 C31 110.27(19) . . ?
C29 C30 C31 129.28(19) . . ?
C30 C31 C41 111.56(19) . . ?
C30 C31 C43 111.09(17) . . ?
C41 C31 C43 108.52(18) . . ?
C30 C31 C32 103.20(17) . . ?
C41 C31 C32 111.68(19) . . ?
C43 C31 C32 110.76(19) . . ?
C33 C32 C31 109.66(19) . . ?
C34 C33 C32 102.68(18) . . ?
C34 C33 C45 108.88(18) . . ?
C32 C33 C45 110.7(2) . . ?
C34 C33 C47A 113.2(2) . . ?
C32 C33 C47A 117.1(2) . . ?
C45 C33 C47A 104.2(2) . . ?
C34 C33 C47B 106.3(4) . . ?
C32 C33 C47B 94.0(3) . . ?
C45 C33 C47B 130.4(4) . . ?
C35 C34 C30 121.7(2) . . ?
C35 C34 C33 124.7(2) . . ?
C30 C34 C33 113.60(19) . . ?
C36 C35 C34 119.1(2) . . ?
C35 C36 C40 118.4(2) . . ?
C35 C36 C37 129.44(19) . . ?
C40 C36 C37 112.11(19) . . ?
C36 C37 C49 111.48(18) . . ?
C36 C37 C51 110.63(18) . . ?
C49 C37 C51 110.55(18) . . ?
C36 C37 C38 102.46(18) . . ?
C49 C37 C38 113.1(2) . . ?
C51 C37 C38 108.33(19) . . ?
C37 C38 C39 109.92(19) . . ?
C40 C39 C53 111.72(19) . . ?
C40 C39 C38 102.05(18) . . ?
C53 C39 C38 109.9(2) . . ?
C40 C39 C55B 118.6(3) . . ?
C53 C39 C55B 110.7(3) . . ?
C38 C39 C55B 102.7(3) . . ?
C40 C39 C55A 98.29(19) . . ?
C53 C39 C55A 107.8(2) . . ?
C38 C39 C55A 125.9(2) . . ?
C36 C40 C29 124.2(2) . . ?
C36 C40 C39 112.52(19) . . ?
C29 C40 C39 123.2(2) . . ?
C42 C41 C31 115.7(2) . . ?
C44 C43 C31 115.38(19) . . ?
C46 C45 C33 115.7(2) . . ?
C48A C47A C33 113.7(2) . . ?
C48B C47B C33 113.8(3) . . ?
C50 C49 C37 115.4(2) . . ?
C52 C51 C37 117.3(2) . . ?
C54 C53 C39 116.0(2) . . ?

loop_
_geom_bond_atom_site_label_1
_geom_bond_atom_site_label_2
_geom_bond_distance
_geom_bond_site_symmetry_2
_geom_bond_publ_flag
Si1A C29 1.873(3) . ?
Si1A C55A 1.904(4) . ?
Si1A C1 1.919(2) . ?
C55A C56A 1.552(4) . ?
C55A C39 1.581(4) . ?
Si1B C1 1.941(5) . ?
Si1B C29 2.004(5) . ?
C55B C56B 1.527(3) . ?
C55B C39 1.576(3) . ?
C1 C12 1.427(3) . ?
C1 C2 1.433(3) . ?
C2 C6 1.414(3) . ?
C2 C3 1.562(3) . ?
C3 C15 1.555(3) . ?
C3 C13 1.557(3) . ?
C3 C4 1.557(3) . ?
C4 C5 1.546(3) . ?
C5 C6 1.513(3) . ?
C5 C17 1.542(3) . ?
C5 C19 1.550(3) . ?
C6 C7 1.390(3) . ?
C7 C8 1.386(3) . ?
C8 C12 1.396(3) . ?
C8 C9 1.524(3) . ?
C9 C21 1.537(3) . ?
C9 C10 1.545(3) . ?
C9 C23 1.552(3) . ?
C10 C11 1.559(3) . ?
C11 C12 1.541(3) . ?
C11 C27 1.541(3) . ?
C11 C25 1.551(3) . ?
C13 C14 1.521(3) . ?
C15 C16 1.534(3) . ?
C17 C18 1.533(3) . ?
C19 C20 1.527(3) . ?
C21 C22 1.537(3) . ?
C23 C24 1.527(3) . ?
C25 C26 1.533(3) . ?
C27 C28 1.525(3) . ?
C29 C40 1.412(3) . ?
C29 C30 1.418(3) . ?
C30 C34 1.405(3) . ?
C30 C31 1.532(3) . ?
C31 C41 1.537(3) . ?
C31 C43 1.543(3) . ?
C31 C32 1.568(3) . ?
C32 C33 1.545(3) . ?
C33 C34 1.517(3) . ?
C33 C45 1.549(3) . ?
C33 C47A 1.559(3) . ?
C33 C47B 1.560(4) . ?
C34 C35 1.398(3) . ?
C35 C36 1.388(3) . ?
C36 C40 1.394(3) . ?
C36 C37 1.517(3) . ?
C37 C49 1.537(3) . ?
C37 C51 1.548(3) . ?
C37 C38 1.561(3) . ?
C38 C39 1.564(3) . ?
C39 C40 1.517(3) . ?
C39 C53 1.552(3) . ?
C41 C42 1.533(3) . ?
C43 C44 1.532(3) . ?
C45 C46 1.528(3) . ?
C47A C48A 1.523(4) . ?
C47B C48B 1.522(4) . ?
C49 C50 1.522(3) . ?
C51 C52 1.525(4) . ?
C53 C54 1.520(3) . ?

loop_
_geom_torsion_atom_site_label_1
_geom_torsion_atom_site_label_2
_geom_torsion_atom_site_label_3
_geom_torsion_atom_site_label_4
_geom_torsion
_geom_torsion_site_symmetry_1
_geom_torsion_site_symmetry_2
_geom_torsion_site_symmetry_3
_geom_torsion_site_symmetry_4
_geom_torsion_publ_flag
C12 C1 C2 C6 8.2(3) . . . . ?
Si1A C1 C2 C6 -165.68(17) . . . . ?
Si1B C1 C2 C6 -162.6(2) . . . . ?
C12 C1 C2 C3 -166.3(2) . . . . ?
Si1A C1 C2 C3 19.9(3) . . . . ?
Si1B C1 C2 C3 23.0(3) . . . . ?
C6 C2 C3 C15 110.2(2) . . . . ?
C1 C2 C3 C15 -74.9(3) . . . . ?
C6 C2 C3 C13 -124.09(19) . . . . ?
C1 C2 C3 C13 50.9(3) . . . . ?
C6 C2 C3 C4 -8.0(2) . . . . ?
C1 C2 C3 C4 167.0(2) . . . . ?
C15 C3 C4 C5 -100.3(2) . . . . ?
C13 C3 C4 C5 139.78(18) . . . . ?
C2 C3 C4 C5 20.2(2) . . . . ?
C3 C4 C5 C6 -23.8(2) . . . . ?
C3 C4 C5 C17 -142.70(19) . . . . ?
C3 C4 C5 C19 92.5(2) . . . . ?
C1 C2 C6 C7 -2.8(3) . . . . ?
C3 C2 C6 C7 172.83(19) . . . . ?
C1 C2 C6 C5 177.00(18) . . . . ?
C3 C2 C6 C5 -7.4(2) . . . . ?
C17 C5 C6 C7 -42.2(3) . . . . ?
C4 C5 C6 C7 -160.9(2) . . . . ?
C19 C5 C6 C7 82.9(2) . . . . ?
C17 C5 C6 C2 138.05(19) . . . . ?
C4 C5 C6 C2 19.3(2) . . . . ?
C19 C5 C6 C2 -96.9(2) . . . . ?
C2 C6 C7 C8 -2.5(3) . . . . ?
C5 C6 C7 C8 177.8(2) . . . . ?
C6 C7 C8 C12 1.9(3) . . . . ?
C6 C7 C8 C9 -179.49(19) . . . . ?
C7 C8 C9 C21 46.8(3) . . . . ?
C12 C8 C9 C21 -134.48(19) . . . . ?
C7 C8 C9 C10 166.3(2) . . . . ?
C12 C8 C9 C10 -15.0(2) . . . . ?
C7 C8 C9 C23 -78.2(2) . . . . ?
C12 C8 C9 C23 100.5(2) . . . . ?
C8 C9 C10 C11 13.5(2) . . . . ?
C21 C9 C10 C11 133.24(18) . . . . ?
C23 C9 C10 C11 -102.63(19) . . . . ?
C9 C10 C11 C12 -8.1(2) . . . . ?
C9 C10 C11 C27 111.75(19) . . . . ?
C9 C10 C11 C25 -124.66(19) . . . . ?
C7 C8 C12 C1 4.1(3) . . . . ?
C9 C8 C12 C1 -174.71(18) . . . . ?
C7 C8 C12 C11 -170.60(18) . . . . ?
C9 C8 C12 C11 10.6(2) . . . . ?
C2 C1 C12 C8 -8.9(3) . . . . ?
Si1A C1 C12 C8 164.85(17) . . . . ?
Si1B C1 C12 C8 158.4(3) . . . . ?
C2 C1 C12 C11 164.64(19) . . . . ?
Si1A C1 C12 C11 -21.6(3) . . . . ?
Si1B C1 C12 C11 -28.0(4) . . . . ?
C27 C11 C12 C8 -119.35(19) . . . . ?
C25 C11 C12 C8 114.47(19) . . . . ?
C10 C11 C12 C8 -1.3(2) . . . . ?
C27 C11 C12 C1 66.4(3) . . . . ?
C25 C11 C12 C1 -59.8(3) . . . . ?
C10 C11 C12 C1 -175.5(2) . . . . ?
C15 C3 C13 C14 168.46(19) . . . . ?
C4 C3 C13 C14 -71.5(2) . . . . ?
C2 C3 C13 C14 40.9(3) . . . . ?
C13 C3 C15 C16 54.0(3) . . . . ?
C4 C3 C15 C16 -65.1(2) . . . . ?
C2 C3 C15 C16 -178.54(19) . . . . ?
C6 C5 C17 C18 -179.0(2) . . . . ?
C4 C5 C17 C18 -66.9(3) . . . . ?
C19 C5 C17 C18 56.9(3) . . . . ?
C6 C5 C19 C20 -67.2(2) . . . . ?
C17 C5 C19 C20 57.9(2) . . . . ?
C4 C5 C19 C20 -177.46(18) . . . . ?
C8 C9 C21 C22 177.32(19) . . . . ?
C10 C9 C21 C22 63.7(2) . . . . ?
C23 C9 C21 C22 -58.8(3) . . . . ?
C8 C9 C23 C24 71.3(2) . . . . ?
C21 C9 C23 C24 -53.8(2) . . . . ?
C10 C9 C23 C24 -177.76(18) . . . . ?
C12 C11 C25 C26 -48.6(2) . . . . ?
C27 C11 C25 C26 -174.27(19) . . . . ?
C10 C11 C25 C26 64.2(2) . . . . ?
C12 C11 C27 C28 -175.89(18) . . . . ?
C25 C11 C27 C28 -51.5(3) . . . . ?
C10 C11 C27 C28 69.5(2) . . . . ?
C55A Si1A C29 C40 12.23(18) . . . . ?
C1 Si1A C29 C40 145.40(16) . . . . ?
C55A Si1A C29 C30 -158.3(3) . . . . ?
C1 Si1A C29 C30 -25.1(3) . . . . ?
C40 C29 C30 C34 -3.2(3) . . . . ?
Si1A C29 C30 C34 166.6(2) . . . . ?
Si1B C29 C30 C34 -176.5(2) . . . . ?
C40 C29 C30 C31 173.7(2) . . . . ?
Si1A C29 C30 C31 -16.5(4) . . . . ?
Si1B C29 C30 C31 0.4(4) . . . . ?
C34 C30 C31 C41 126.0(2) . . . . ?
C29 C30 C31 C41 -51.1(3) . . . . ?
C34 C30 C31 C43 -112.8(2) . . . . ?
C29 C30 C31 C43 70.1(3) . . . . ?
C34 C30 C31 C32 6.0(2) . . . . ?
C29 C30 C31 C32 -171.2(2) . . . . ?
C30 C31 C32 C33 -7.9(2) . . . . ?
C41 C31 C32 C33 -127.8(2) . . . . ?
C43 C31 C32 C33 111.1(2) . . . . ?
C31 C32 C33 C34 6.7(2) . . . . ?
C31 C32 C33 C45 122.8(2) . . . . ?
C31 C32 C33 C47A -118.0(2) . . . . ?
C31 C32 C33 C47B -101.0(4) . . . . ?
C29 C30 C34 C35 -4.4(3) . . . . ?
C31 C30 C34 C35 178.2(2) . . . . ?
C29 C30 C34 C33 175.46(19) . . . . ?
C31 C30 C34 C33 -2.0(3) . . . . ?
C32 C33 C34 C35 176.9(2) . . . . ?
C45 C33 C34 C35 59.5(3) . . . . ?
C47A C33 C34 C35 -55.9(3) . . . . ?
C47B C33 C34 C35 -85.0(3) . . . . ?
C32 C33 C34 C30 -3.0(2) . . . . ?
C45 C33 C34 C30 -120.4(2) . . . . ?
C47A C33 C34 C30 124.2(2) . . . . ?
C47B C33 C34 C30 95.1(3) . . . . ?
C30 C34 C35 C36 4.7(3) . . . . ?
C33 C34 C35 C36 -175.2(2) . . . . ?
C34 C35 C36 C40 2.8(3) . . . . ?
C34 C35 C36 C37 -174.3(2) . . . . ?
C35 C36 C37 C49 -55.0(3) . . . . ?
C40 C36 C37 C49 127.7(2) . . . . ?
C35 C36 C37 C51 68.4(3) . . . . ?
C40 C36 C37 C51 -108.8(2) . . . . ?
C35 C36 C37 C38 -176.3(2) . . . . ?
C40 C36 C37 C38 6.5(2) . . . . ?
C36 C37 C38 C39 -0.5(3) . . . . ?
C49 C37 C38 C39 -120.6(2) . . . . ?
C51 C37 C38 C39 116.5(2) . . . . ?
C37 C38 C39 C40 -4.9(2) . . . . ?
C37 C38 C39 C53 113.8(2) . . . . ?
C37 C38 C39 C55B -128.3(3) . . . . ?
C37 C38 C39 C55A -114.6(3) . . . . ?
C56B C55B C39 C40 -176.4(5) . . . . ?
C56B C55B C39 C53 52.5(7) . . . . ?
C56B C55B C39 C38 -64.8(6) . . . . ?
C56A C55A C39 C40 169.4(3) . . . . ?
Si1A C55A C39 C40 41.0(2) . . . . ?
C56A C55A C39 C53 53.3(3) . . . . ?
Si1A C55A C39 C53 -75.1(2) . . . . ?
C56A C55A C39 C38 -79.1(3) . . . . ?
Si1A C55A C39 C38 152.4(2) . . . . ?
C35 C36 C40 C29 -11.2(3) . . . . ?
C37 C36 C40 C29 166.4(2) . . . . ?
C35 C36 C40 C39 172.0(2) . . . . ?
C37 C36 C40 C39 -10.4(3) . . . . ?
C30 C29 C40 C36 11.2(3) . . . . ?
Si1A C29 C40 C36 -162.10(19) . . . . ?
Si1B C29 C40 C36 -174.1(2) . . . . ?
C30 C29 C40 C39 -172.35(19) . . . . ?
Si1A C29 C40 C39 14.4(2) . . . . ?
Si1B C29 C40 C39 2.4(3) . . . . ?
C53 C39 C40 C36 -108.2(2) . . . . ?
C38 C39 C40 C36 9.2(2) . . . . ?
C55B C39 C40 C36 121.2(4) . . . . ?
C55A C39 C40 C36 138.8(2) . . . . ?
C53 C39 C40 C29 75.0(3) . . . . ?
C38 C39 C40 C29 -167.6(2) . . . . ?
C55B C39 C40 C29 -55.7(4) . . . . ?
C55A C39 C40 C29 -38.0(3) . . . . ?
C30 C31 C41 C42 -45.3(3) . . . . ?
C43 C31 C41 C42 -168.0(2) . . . . ?
C32 C31 C41 C42 69.7(3) . . . . ?
C30 C31 C43 C44 -178.83(19) . . . . ?
C41 C31 C43 C44 -55.8(3) . . . . ?
C32 C31 C43 C44 67.1(3) . . . . ?
C34 C33 C45 C46 179.1(2) . . . . ?
C32 C33 C45 C46 67.0(3) . . . . ?
C47A C33 C45 C46 -59.8(3) . . . . ?
C47B C33 C45 C46 -47.9(5) . . . . ?
C34 C33 C47A C48A -52.7(3) . . . . ?
C32 C33 C47A C48A 66.6(3) . . . . ?
C45 C33 C47A C48A -170.8(3) . . . . ?
C34 C33 C47B C48B 73.1(8) . . . . ?
C32 C33 C47B C48B 177.6(7) . . . . ?
C45 C33 C47B C48B -60.7(9) . . . . ?
C36 C37 C49 C50 176.0(2) . . . . ?
C51 C37 C49 C50 52.5(3) . . . . ?
C38 C37 C49 C50 -69.2(3) . . . . ?
C36 C37 C51 C52 -68.4(3) . . . . ?
C49 C37 C51 C52 55.6(3) . . . . ?
C38 C37 C51 C52 -180.0(2) . . . . ?
C40 C39 C53 C54 49.6(3) . . . . ?
C38 C39 C53 C54 -63.0(3) . . . . ?
C55B C39 C53 C54 -175.8(3) . . . . ?
C55A C39 C53 C54 156.5(2) . . . . ?
